data_7045340
loop_
_publ_author_name
'Congrave, Daniel G.'
'Hsu, Yu-Ting'
'Batsanov, Andrei S.'
'Beeby, Andrew'
'Bryce, Martin R.'

_publ_section_title
;
 Sky-blue emitting bridged diiridium complexes: beneficial effects of
 intramolecular \p--\p stacking
;
_journal_name_full 'Dalton Transactions'
_journal_paper_doi 10.1039/C7DT04201A
_journal_year 2018
_chemical_formula_moiety 'C60 H38 F8 Ir2 N6 O4'
_chemical_formula_sum 'C60 H38 F8 Ir2 N6 O4'
_chemical_formula_weight 1443.36
_space_group_crystal_system monoclinic
_space_group_IT_number 15
_space_group_name_Hall '-C 2yc'
_space_group_name_H-M_alt 'C 1 2/c 1'
_symmetry_space_group_name_Hall '-C 2yc'
_symmetry_space_group_name_H-M 'C 1 2/c 1'
_atom_sites_solution_hydrogens geom
_atom_sites_solution_primary direct
_atom_sites_solution_secondary difmap
_audit_creation_date 2017-06-11
_audit_creation_method
;
Olex2 1.2-beta
(compiled 2017.03.28 svn.r3405 for OlexSys, GUI svn.r5337)
;
_audit_update_record
;
2017-09-22 deposited with the CCDC.
2017-12-14 downloaded from the CCDC.
;
_cell_angle_alpha 90
_cell_angle_beta 94.6047(15)
_cell_angle_gamma 90
_cell_formula_units_Z 4
_cell_length_a 24.6611(12)
_cell_length_b 13.3724(6)
_cell_length_c 15.0140(7)
_cell_measurement_reflns_used 9650
_cell_measurement_temperature 120
_cell_measurement_theta_max 35.24
_cell_measurement_theta_min 2.24
_cell_volume 4935.3(4)
_computing_cell_refinement 'SAINT v8.37A (Bruker, 2016)'
_computing_data_collection 'APEX3 v.2016.1-0 (Bruker, 2016)'
_computing_data_reduction 'SAINT v8.37A (Bruker, 2016)'
_computing_molecular_graphics 'Olex2 (Dolomanov et al., 2009)'
_computing_publication_material 'Olex2 (Dolomanov et al., 2009)'
_computing_structure_refinement 'ShelXL 2014/7 multi-CPU (Sheldrick, 2015)'
_computing_structure_solution 'ShelXS 2013/1 (Sheldrick, 2008)'
_diffrn_ambient_temperature 120
_diffrn_detector_area_resol_mean 10.4
_diffrn_detector_type 'Bruker PHOTON 100 CMOS'
_diffrn_measured_fraction_theta_full 0.999
_diffrn_measured_fraction_theta_max 0.935
_diffrn_measurement_device '3-circle area detector diffractometer'
_diffrn_measurement_device_type 'Bruker D8 Venture'
_diffrn_measurement_method '\f and \w scans'
_diffrn_radiation_monochromator 'focusing mirrors'
_diffrn_radiation_probe x-ray
_diffrn_radiation_type MoK\a
_diffrn_radiation_wavelength 0.71073
_diffrn_reflns_av_R_equivalents 0.0324
_diffrn_reflns_av_unetI/netI 0.0233
_diffrn_reflns_Laue_measured_fraction_full 0.999
_diffrn_reflns_Laue_measured_fraction_max 0.935
_diffrn_reflns_limit_h_max 40
_diffrn_reflns_limit_h_min -39
_diffrn_reflns_limit_k_max 21
_diffrn_reflns_limit_k_min -21
_diffrn_reflns_limit_l_max 22
_diffrn_reflns_limit_l_min -24
_diffrn_reflns_number 66493
_diffrn_reflns_point_group_measured_fraction_full 0.999
_diffrn_reflns_point_group_measured_fraction_max 0.935
_diffrn_reflns_theta_full 32.500
_diffrn_reflns_theta_max 35.637
_diffrn_reflns_theta_min 2.245
_diffrn_source 'microfocus sealed X-ray tube'
_diffrn_source_type 'Incoatec I\mS microsource'
_diffrn_standards_number 0
_exptl_absorpt_coefficient_mu 5.477
_exptl_absorpt_correction_T_max 0.6709
_exptl_absorpt_correction_T_min 0.4400
_exptl_absorpt_correction_type integration
_exptl_absorpt_process_details
'SADABS-2014/5 (Bruker,2014/5) was used for absorption correction. wR2(int) was 0.0702 before and 0.0515 after correction. The Ratio of minimum to maximum transmission is 0.6558. The \l/2 correction factor is Not present.'
_exptl_crystal_colour 'clear yellow'
_exptl_crystal_colour_lustre clear
_exptl_crystal_colour_primary yellow
_exptl_crystal_density_diffrn 1.943
_exptl_crystal_description block
_exptl_crystal_F_000 2792
_exptl_crystal_preparation Luminescent
_exptl_crystal_size_max 0.22
_exptl_crystal_size_mid 0.196
_exptl_crystal_size_min 0.136
_refine_diff_density_max 1.098
_refine_diff_density_min -0.656
_refine_diff_density_rms 0.118
_refine_ls_extinction_coef 0.000061(15)
_refine_ls_extinction_expression Fc^*^=kFc[1+0.001xFc^2^\l^3^/sin(2\q)]^-1/4^
_refine_ls_extinction_method 'SHELXL-2014/7 (Sheldrick 2014'
_refine_ls_goodness_of_fit_ref 1.025
_refine_ls_hydrogen_treatment constr
_refine_ls_matrix_type full
_refine_ls_number_parameters 365
_refine_ls_number_reflns 10647
_refine_ls_number_restraints 0
_refine_ls_restrained_S_all 1.025
_refine_ls_R_factor_all 0.0276
_refine_ls_R_factor_gt 0.0200
_refine_ls_shift/su_max 0.016
_refine_ls_shift/su_mean 0.000
_refine_ls_structure_factor_coef Fsqd
_refine_ls_weighting_details 'w=1/[\s^2^(Fo^2^)+(0.0150P)^2^+10.4440P] where P=(Fo^2^+2Fc^2^)/3'
_refine_ls_weighting_scheme calc
_refine_ls_wR_factor_gt 0.0404
_refine_ls_wR_factor_ref 0.0424
_reflns_Friedel_coverage 0.000
_reflns_number_gt 9317
_reflns_number_total 10647
_reflns_threshold_expression 'I > 2\s(I)'
_cod_data_source_file c7dt04201a2.cif
_cod_data_source_block alpha-10_17srv056
_cod_depositor_comments
;
The following automatic conversions were performed:

'_diffrn_radiation_probe' value 'X-ray' changed to 'x-ray' according
to
/home/data/users/saulius/crontab/automatic-downloads/rss-feeds/RSC/lib/dictionaries/cif_core.dic
dictionary named 'cif_core.dic' version 2.4.2 from 2011-04-26.

Automatic conversion script
Id: cif_fix_values 4973 2017-02-22 13:04:09Z antanas 
;
_cod_database_code 7045340
_shelx_shelxl_version_number 2014/7
_shelx_space_group_comment
;
The symmetry employed for this shelxl refinement is uniquely defined
by the following loop, which should always be used as a source of
symmetry information in preference to the above space-group names.
They are only intended as comments.
;
_shelx_estimated_absorpt_t_max 0.523
_shelx_estimated_absorpt_t_min 0.379
_olex2_refinement_description
;
1. Fixed Uiso
 At 1.2 times of:
  All C(H) groups
 At 1.5 times of:
  All C(H,H,H) groups
2. Uiso/Uaniso restraints and constraints
Uanis(C30A) = Uanis(C30B)
3. Others
 Fixed Sof: C30A(0.43) H30A(0.43) H30B(0.43) H30C(0.43) C30B(0.57) H30D(0.57)
 H30E(0.57) H30F(0.57)
4.a Riding coordinates:
 C30A(H30A,H30B,H30C), C30B(H30D,H30E,H30F)
4.b Aromatic/amide H refined with riding coordinates:
 C3(H3), C4(H4), C5(H5), C6(H6), C9(H9), C10(H10), C11(H11), C12(H12),
 C14(H14), C15(H15), C16(H16), C17(H17), C20(H20), C21(H21), C22(H22), C23(H23)
;
_olex2_submission_special_instructions 'No special instructions were received'

loop_
_space_group_symop_operation_xyz
'x, y, z'
'-x, y, -z+1/2'
'x+1/2, y+1/2, z'
'-x+1/2, y+1/2, -z+1/2'
'-x, -y, -z'
'x, -y, z-1/2'
'-x+1/2, -y+1/2, -z'
'x+1/2, -y+1/2, z-1/2'

loop_
_atom_site_label
_atom_site_type_symbol
_atom_site_fract_x
_atom_site_fract_y
_atom_site_fract_z
_atom_site_U_iso_or_equiv
_atom_site_adp_type
_atom_site_occupancy
_atom_site_site_symmetry_order
_atom_site_calc_flag
_atom_site_refinement_flags_posn
_atom_site_refinement_flags_occupancy
_atom_site_disorder_assembly
_atom_site_disorder_group
Ir Ir 0.56590(2) 0.25793(2) 0.39060(2) 0.00950(2) Uani 1 1 d . . . .
F1 F 0.59658(5) 0.44260(8) 0.13912(9) 0.0285(3) Uani 1 1 d . . . .
F2 F 0.69876(6) 0.46872(10) 0.10592(13) 0.0502(4) Uani 1 1 d . . . .
F3 F 0.73311(5) 0.12663(9) 0.16959(10) 0.0332(3) Uani 1 1 d . . . .
F4 F 0.62956(4) 0.10276(7) 0.20362(8) 0.0210(2) Uani 1 1 d . . . .
O1 O 0.52074(5) 0.26479(8) 0.09907(8) 0.0129(2) Uani 1 1 d . . . .
O2 O 0.77299(6) 0.29850(15) 0.11857(14) 0.0437(4) Uani 1 1 d . . . .
N1 N 0.52926(5) 0.25448(9) 0.25356(9) 0.0102(2) Uani 1 1 d . . . .
N2 N 0.56146(5) 0.10702(10) 0.41047(9) 0.0123(2) Uani 1 1 d . . . .
N3 N 0.57635(5) 0.40904(10) 0.38504(9) 0.0131(2) Uani 1 1 d . . . .
C1 C 0.54866(6) 0.26148(10) 0.17485(10) 0.0100(2) Uani 1 1 d . . . .
C2 C 0.58491(6) 0.25298(11) 0.52235(11) 0.0121(2) Uani 1 1 d . . . .
C3 C 0.59838(7) 0.33277(12) 0.58081(11) 0.0165(3) Uani 1 1 d . . . .
H3 H 0.6004 0.3985 0.5574 0.020 Uiso 1 1 calc R . . .
C4 C 0.60878(8) 0.31769(13) 0.67189(12) 0.0200(3) Uani 1 1 d . . . .
H4 H 0.6174 0.3732 0.7099 0.024 Uiso 1 1 calc R . . .
C5 C 0.60666(8) 0.22200(14) 0.70835(12) 0.0215(3) Uani 1 1 d . . . .
H5 H 0.6137 0.2123 0.7709 0.026 Uiso 1 1 calc R . . .
C6 C 0.59427(7) 0.14109(12) 0.65262(11) 0.0178(3) Uani 1 1 d . . . .
H6 H 0.5928 0.0756 0.6768 0.021 Uiso 1 1 calc R . . .
C7 C 0.58385(6) 0.15632(11) 0.56045(11) 0.0134(3) Uani 1 1 d . . . .
C8 C 0.57097(6) 0.07537(11) 0.49671(11) 0.0127(3) Uani 1 1 d . . . .
C9 C 0.56722(7) -0.02586(11) 0.51761(11) 0.0156(3) Uani 1 1 d . . . .
H9 H 0.5742 -0.0473 0.5778 0.019 Uiso 1 1 calc R . . .
C10 C 0.55345(7) -0.09514(12) 0.45161(12) 0.0170(3) Uani 1 1 d . . . .
H10 H 0.5501 -0.1640 0.4658 0.020 Uiso 1 1 calc R . . .
C11 C 0.54451(7) -0.06215(12) 0.36367(12) 0.0161(3) Uani 1 1 d . . . .
H11 H 0.5353 -0.1082 0.3167 0.019 Uiso 1 1 calc R . . .
C12 C 0.54928(7) 0.03857(11) 0.34588(11) 0.0145(3) Uani 1 1 d . . . .
H12 H 0.5438 0.0606 0.2857 0.017 Uiso 1 1 calc R . . .
C13 C 0.64646(6) 0.26298(11) 0.38264(11) 0.0126(3) Uani 1 1 d . . . .
C14 C 0.68359(7) 0.18361(13) 0.38612(12) 0.0179(3) Uani 1 1 d . . . .
H14 H 0.6705 0.1170 0.3901 0.021 Uiso 1 1 calc R . . .
C15 C 0.73895(7) 0.19993(14) 0.38395(14) 0.0228(4) Uani 1 1 d . . . .
H15 H 0.7631 0.1445 0.3858 0.027 Uiso 1 1 calc R . . .
C16 C 0.75956(7) 0.29641(15) 0.37915(14) 0.0245(4) Uani 1 1 d . . . .
H16 H 0.7976 0.3068 0.3772 0.029 Uiso 1 1 calc R . . .
C17 C 0.72444(7) 0.37698(13) 0.37722(13) 0.0206(3) Uani 1 1 d . . . .
H17 H 0.7382 0.4432 0.3743 0.025 Uiso 1 1 calc R . . .
C18 C 0.66839(6) 0.36074(12) 0.37959(11) 0.0144(3) Uani 1 1 d . . . .
C19 C 0.62877(6) 0.44131(11) 0.38361(11) 0.0137(3) Uani 1 1 d . . . .
C20 C 0.64047(7) 0.54335(12) 0.39102(12) 0.0191(3) Uani 1 1 d . . . .
H20 H 0.6768 0.5659 0.3884 0.023 Uiso 1 1 calc R . . .
C21 C 0.59967(8) 0.61135(12) 0.40206(13) 0.0225(4) Uani 1 1 d . . . .
H21 H 0.6078 0.6804 0.4096 0.027 Uiso 1 1 calc R . . .
C22 C 0.54602(8) 0.57750(13) 0.40205(14) 0.0226(4) Uani 1 1 d . . . .
H22 H 0.5170 0.6232 0.4079 0.027 Uiso 1 1 calc R . . .
C23 C 0.53602(7) 0.47620(12) 0.39337(12) 0.0166(3) Uani 1 1 d . . . .
H23 H 0.4996 0.4529 0.3932 0.020 Uiso 1 1 calc R . . .
C24 C 0.60869(6) 0.27166(11) 0.16997(10) 0.0117(2) Uani 1 1 d . . . .
C25 C 0.62969(7) 0.36257(12) 0.14613(12) 0.0173(3) Uani 1 1 d . . . .
C26 C 0.68330(8) 0.37628(14) 0.12881(15) 0.0256(4) Uani 1 1 d . . . .
C27 C 0.71985(7) 0.29695(16) 0.13499(15) 0.0258(4) Uani 1 1 d . . . .
C28 C 0.69942(7) 0.20571(14) 0.16106(13) 0.0215(3) Uani 1 1 d . . . .
C29 C 0.64586(7) 0.19369(12) 0.17826(12) 0.0157(3) Uani 1 1 d . . . .
C30A C 0.7993(4) 0.4006(8) 0.1186(6) 0.0495(17) Uani 0.43 1 d . P A 1
H30A H 0.7833 0.4370 0.0663 0.074 Uiso 0.43 1 d R P A 1
H30B H 0.8384 0.3919 0.1136 0.074 Uiso 0.43 1 d R P A 1
H30C H 0.7935 0.4385 0.1729 0.074 Uiso 0.43 1 d R P A 1
C30B C 0.7968(3) 0.3750(5) 0.0773(4) 0.0495(17) Uani 0.57 1 d . P A 2
H30D H 0.8354 0.3601 0.0735 0.074 Uiso 0.57 1 d R P A 2
H30E H 0.7787 0.3807 0.0170 0.074 Uiso 0.57 1 d R P A 2
H30F H 0.7931 0.4382 0.1093 0.074 Uiso 0.57 1 d R P A 2

loop_
_atom_site_aniso_label
_atom_site_aniso_U_11
_atom_site_aniso_U_22
_atom_site_aniso_U_33
_atom_site_aniso_U_23
_atom_site_aniso_U_13
_atom_site_aniso_U_12
Ir 0.00874(3) 0.00882(3) 0.01083(3) 0.00005(2) 0.00008(2) -0.00034(2)
F1 0.0199(5) 0.0119(4) 0.0538(8) 0.0083(5) 0.0039(5) 0.0015(4)
F2 0.0278(7) 0.0273(6) 0.0972(13) 0.0206(7) 0.0164(8) -0.0104(5)
F3 0.0171(5) 0.0299(6) 0.0533(8) 0.0006(6) 0.0072(5) 0.0118(5)
F4 0.0195(5) 0.0113(4) 0.0319(6) 0.0017(4) 0.0006(4) 0.0006(4)
O1 0.0109(5) 0.0152(5) 0.0127(5) 0.0002(4) 0.0007(4) 0.0001(4)
O2 0.0140(6) 0.0514(10) 0.0675(13) 0.0131(9) 0.0153(7) -0.0012(7)
N1 0.0080(5) 0.0103(5) 0.0124(5) 0.0001(4) 0.0009(4) 0.0001(4)
N2 0.0118(6) 0.0106(5) 0.0145(6) -0.0003(4) 0.0006(5) -0.0004(4)
N3 0.0136(6) 0.0110(5) 0.0143(6) 0.0001(4) -0.0004(5) -0.0009(4)
C1 0.0087(5) 0.0082(5) 0.0131(6) 0.0002(5) 0.0015(5) 0.0006(4)
C2 0.0113(6) 0.0119(6) 0.0131(6) -0.0008(5) 0.0003(5) 0.0001(5)
C3 0.0208(8) 0.0127(6) 0.0157(7) -0.0012(5) 0.0000(6) -0.0008(5)
C4 0.0271(9) 0.0184(7) 0.0141(7) -0.0034(6) -0.0006(6) -0.0029(6)
C5 0.0295(9) 0.0219(8) 0.0127(7) 0.0006(6) -0.0004(7) -0.0046(7)
C6 0.0225(8) 0.0160(7) 0.0146(7) 0.0027(5) -0.0007(6) -0.0019(6)
C7 0.0131(6) 0.0120(6) 0.0150(7) 0.0002(5) 0.0001(5) -0.0013(5)
C8 0.0113(6) 0.0127(6) 0.0140(7) 0.0005(5) 0.0007(5) 0.0001(5)
C9 0.0176(7) 0.0122(6) 0.0169(7) 0.0029(5) 0.0012(6) 0.0005(5)
C10 0.0183(7) 0.0117(6) 0.0215(8) 0.0010(5) 0.0036(6) -0.0003(5)
C11 0.0175(7) 0.0117(6) 0.0192(8) -0.0027(5) 0.0026(6) -0.0008(5)
C12 0.0161(7) 0.0133(6) 0.0141(7) -0.0016(5) 0.0009(6) -0.0013(5)
C13 0.0104(6) 0.0136(6) 0.0134(6) -0.0006(5) -0.0006(5) -0.0002(5)
C14 0.0138(7) 0.0164(7) 0.0232(8) -0.0010(6) -0.0007(6) 0.0026(5)
C15 0.0137(7) 0.0238(8) 0.0305(10) -0.0003(7) -0.0007(7) 0.0046(6)
C16 0.0116(7) 0.0295(9) 0.0323(10) -0.0028(8) 0.0010(7) -0.0012(6)
C17 0.0130(7) 0.0206(7) 0.0281(9) -0.0009(6) 0.0012(6) -0.0053(6)
C18 0.0127(7) 0.0143(6) 0.0160(7) -0.0005(5) -0.0002(5) -0.0014(5)
C19 0.0147(7) 0.0132(6) 0.0131(7) 0.0011(5) 0.0004(5) -0.0021(5)
C20 0.0206(8) 0.0144(7) 0.0225(8) 0.0008(6) 0.0023(6) -0.0055(6)
C21 0.0291(9) 0.0105(6) 0.0286(9) 0.0011(6) 0.0060(7) -0.0013(6)
C22 0.0239(8) 0.0125(7) 0.0316(10) 0.0001(6) 0.0049(7) 0.0029(6)
C23 0.0144(7) 0.0116(6) 0.0238(8) 0.0000(6) 0.0020(6) 0.0016(5)
C24 0.0096(6) 0.0127(6) 0.0130(6) 0.0004(5) 0.0021(5) -0.0002(5)
C25 0.0135(7) 0.0128(6) 0.0259(9) 0.0036(6) 0.0025(6) 0.0003(5)
C26 0.0169(8) 0.0214(8) 0.0388(11) 0.0080(7) 0.0049(7) -0.0061(6)
C27 0.0122(7) 0.0326(10) 0.0332(10) 0.0050(8) 0.0057(7) -0.0031(7)
C28 0.0134(7) 0.0223(8) 0.0291(9) -0.0002(7) 0.0043(7) 0.0055(6)
C29 0.0133(7) 0.0132(6) 0.0206(8) -0.0005(5) 0.0018(6) 0.0002(5)
C30A 0.0223(14) 0.058(4) 0.072(5) 0.026(3) 0.022(3) -0.002(2)
C30B 0.0223(14) 0.058(4) 0.072(5) 0.026(3) 0.022(3) -0.002(2)

loop_
_atom_type_symbol
_atom_type_description
_atom_type_scat_dispersion_real
_atom_type_scat_dispersion_imag
_atom_type_scat_source
C C 0.0033 0.0016 'International Tables Vol C Tables 4.2.6.8 and 6.1.1.4'
H H 0.0000 0.0000 'International Tables Vol C Tables 4.2.6.8 and 6.1.1.4'
F F 0.0171 0.0103 'International Tables Vol C Tables 4.2.6.8 and 6.1.1.4'
Ir Ir -1.4442 7.9887 'International Tables Vol C Tables 4.2.6.8 and 6.1.1.4'
N N 0.0061 0.0033 'International Tables Vol C Tables 4.2.6.8 and 6.1.1.4'
O O 0.0106 0.0060 'International Tables Vol C Tables 4.2.6.8 and 6.1.1.4'

loop_
_exptl_crystal_face_index_h
_exptl_crystal_face_index_k
_exptl_crystal_face_index_l
_exptl_crystal_face_perp_dist
-1.00 1.00 1.00 0.0390
1.00 -1.00 -1.00 0.0840
1.00 -1.00 0.00 0.0720
-1.00 1.00 -1.00 0.0870
0.00 0.00 -1.00 0.0940
1.00 0.00 0.00 0.0090
-1.00 0.00 0.00 0.0840
-1.00 -1.00 1.00 0.0920
-1.00 -1.00 0.00 0.0920
1.00 1.00 -1.00 0.0780

loop_
_geom_angle_atom_site_label_1
_geom_angle_atom_site_label_2
_geom_angle_atom_site_label_3
_geom_angle
_geom_angle_site_symmetry_1
_geom_angle_site_symmetry_3
O1 Ir N1 74.39(5) 2_655 .
N2 Ir O1 88.08(5) . 2_655
N2 Ir N1 95.38(5) . .
N3 Ir O1 95.17(5) . 2_655
N3 Ir N1 91.52(5) . .
N3 Ir N2 172.95(5) . .
C2 Ir O1 94.89(5) . 2_655
C2 Ir N1 168.70(5) . .
C2 Ir N2 80.43(6) . .
C2 Ir N3 93.04(6) . .
C2 Ir C13 84.55(6) . .
C13 Ir O1 175.57(5) . 2_655
C13 Ir N1 106.41(6) . .
C13 Ir N2 96.15(6) . .
C13 Ir N3 80.49(6) . .
C1 O1 Ir 113.53(10) . 2_655
C27 O2 C30A 115.8(4) . .
C27 O2 C30B 123.8(3) . .
N1 N1 Ir 114.05(12) 2_655 .
C1 N1 Ir 133.97(10) . .
C1 N1 N1 111.64(15) . 2_655
C8 N2 Ir 115.95(10) . .
C12 N2 Ir 125.18(11) . .
C12 N2 C8 118.87(13) . .
C19 N3 Ir 115.91(10) . .
C23 N3 Ir 123.88(11) . .
C23 N3 C19 119.72(14) . .
O1 C1 N1 126.32(14) . .
O1 C1 C24 114.64(13) . .
N1 C1 C24 118.98(13) . .
C3 C2 Ir 128.23(12) . .
C3 C2 C7 116.91(15) . .
C7 C2 Ir 114.86(11) . .
C4 C3 C2 121.46(15) . .
C3 C4 C5 120.74(16) . .
C6 C5 C4 119.51(16) . .
C5 C6 C7 119.76(15) . .
C2 C7 C8 114.94(14) . .
C6 C7 C2 121.60(14) . .
C6 C7 C8 123.46(14) . .
N2 C8 C7 113.77(13) . .
N2 C8 C9 120.35(14) . .
C9 C8 C7 125.88(15) . .
C10 C9 C8 120.49(15) . .
C9 C10 C11 118.66(15) . .
C12 C11 C10 118.89(15) . .
N2 C12 C11 122.71(15) . .
C14 C13 Ir 128.44(12) . .
C14 C13 C18 116.78(14) . .
C18 C13 Ir 114.61(11) . .
C15 C14 C13 121.49(16) . .
C14 C15 C16 120.82(17) . .
C17 C16 C15 119.57(16) . .
C16 C17 C18 119.76(16) . .
C13 C18 C19 114.93(14) . .
C17 C18 C13 121.54(15) . .
C17 C18 C19 123.46(14) . .
N3 C19 C18 113.92(13) . .
N3 C19 C20 119.82(15) . .
C20 C19 C18 126.15(15) . .
C21 C20 C19 120.45(16) . .
C20 C21 C22 119.14(16) . .
C23 C22 C21 118.64(16) . .
N3 C23 C22 122.18(16) . .
C25 C24 C1 119.13(13) . .
C25 C24 C29 115.25(14) . .
C29 C24 C1 125.25(13) . .
F1 C25 C24 118.90(14) . .
F1 C25 C26 117.66(15) . .
C24 C25 C26 123.44(15) . .
F2 C26 C25 117.72(17) . .
F2 C26 C27 121.49(17) . .
C25 C26 C27 120.78(16) . .
O2 C27 C26 127.47(18) . .
O2 C27 C28 116.33(18) . .
C28 C27 C26 116.20(16) . .
F3 C28 C27 118.86(16) . .
F3 C28 C29 119.04(16) . .
C29 C28 C27 122.10(16) . .
F4 C29 C24 119.64(14) . .
F4 C29 C28 118.16(15) . .
C28 C29 C24 122.19(15) . .

loop_
_geom_bond_atom_site_label_1
_geom_bond_atom_site_label_2
_geom_bond_distance
_geom_bond_site_symmetry_2
Ir O1 2.1565(11) 2_655
Ir N1 2.1801(13) .
Ir N2 2.0443(13) .
Ir N3 2.0396(13) .
Ir C2 1.9971(16) .
Ir C13 2.0010(15) .
F1 C25 1.3451(19) .
F2 C26 1.346(2) .
F3 C28 1.345(2) .
F4 C29 1.3452(18) .
O1 Ir 2.1566(11) 2_655
O1 C1 1.2825(19) .
O2 C27 1.353(2) .
O2 C30A 1.511(10) .
O2 C30B 1.354(7) .
N1 N1 1.439(2) 2_655
N1 C1 1.3135(19) .
N2 C8 1.365(2) .
N2 C12 1.350(2) .
N3 C19 1.365(2) .
N3 C23 1.353(2) .
C1 C24 1.494(2) .
C2 C3 1.404(2) .
C2 C7 1.415(2) .
C3 C4 1.386(2) .
C4 C5 1.394(2) .
C5 C6 1.387(2) .
C6 C7 1.402(2) .
C7 C8 1.463(2) .
C8 C9 1.394(2) .
C9 C10 1.379(2) .
C10 C11 1.393(2) .
C11 C12 1.380(2) .
C13 C14 1.400(2) .
C13 C18 1.417(2) .
C14 C15 1.385(2) .
C15 C16 1.391(3) .
C16 C17 1.381(3) .
C17 C18 1.403(2) .
C18 C19 1.459(2) .
C19 C20 1.397(2) .
C20 C21 1.376(3) .
C21 C22 1.398(3) .
C22 C23 1.381(2) .
C24 C25 1.380(2) .
C24 C29 1.387(2) .
C25 C26 1.380(2) .
C26 C27 1.390(3) .
C27 C28 1.388(3) .
C28 C29 1.376(2) .
